data_4071515
loop_
_publ_author_name
'Vicente, Jos\'e'
'Chicote, Mar\'ia Teresa'
'Mart\'inez-Mart\'inez, Antonio Jes\'us'
'Jones, Peter G.'
'Bautista, Delia'

_publ_section_title
;
 New Palladacycles Containing Terdentate [C,N,O]n&#x2212;(n= 0, 1, 2) or
 Tetradentate [N,C,O,N&#x2032;]n&#x2212;(n= 1, 2) Ligands. The First
 1,2-Dihydroquinazoline-4-yl Complexes
;
_journal_issue 13
_journal_name_full Organometallics
_journal_page_first 3254
_journal_paper_doi 10.1021/om800205g
_journal_volume 27
_journal_year 2008
_chemical_formula_sum 'C21 H31 I2 N3 O Pd'
_chemical_formula_weight 701.69
_chemical_name_systematic
;
 ?
;
_space_group_IT_number 2
_symmetry_cell_setting triclinic
_symmetry_space_group_name_Hall '-P 1'
_symmetry_space_group_name_H-M 'P -1'
_atom_sites_solution_hydrogens geom
_atom_sites_solution_primary direct
_atom_sites_solution_secondary difmap
_audit_creation_method SHELXL-97
_cell_angle_alpha 111.027(2)
_cell_angle_beta 92.493(2)
_cell_angle_gamma 106.846(2)
_cell_formula_units_Z 2
_cell_length_a 10.0442(8)
_cell_length_b 10.8695(9)
_cell_length_c 13.2366(11)
_cell_measurement_reflns_used 6948
_cell_measurement_temperature 153(2)
_cell_measurement_theta_max 29.77
_cell_measurement_theta_min 2.15
_cell_volume 1273.29(18)
_computing_cell_refinement 'Bruker SAINT'
_computing_data_collection 'Bruker SMART'
_computing_data_reduction 'Bruker SAINT'
_computing_molecular_graphics 'Siemens XP'
_computing_publication_material SHELXL-97
_computing_structure_refinement 'SHELXL-97 (Sheldrick, 1997)'
_computing_structure_solution 'SHELXS-97 (Sheldrick, 1990)'
_diffrn_ambient_temperature 153(2)
_diffrn_detector_area_resol_mean 8.192
_diffrn_measured_fraction_theta_full 0.983
_diffrn_measured_fraction_theta_max 0.977
_diffrn_measurement_device_type 'Bruker SMART 1000 CCD area detector'
_diffrn_measurement_method 'phi and omega scans'
_diffrn_radiation_monochromator graphite
_diffrn_radiation_source 'fine-focus sealed tube'
_diffrn_radiation_type MoK\a
_diffrn_radiation_wavelength 0.71073
_diffrn_reflns_av_R_equivalents 0.0616
_diffrn_reflns_av_sigmaI/netI 0.0781
_diffrn_reflns_limit_h_max 13
_diffrn_reflns_limit_h_min -13
_diffrn_reflns_limit_k_max 14
_diffrn_reflns_limit_k_min -14
_diffrn_reflns_limit_l_max 17
_diffrn_reflns_limit_l_min -17
_diffrn_reflns_number 14479
_diffrn_reflns_theta_full 28.50
_diffrn_reflns_theta_max 28.70
_diffrn_reflns_theta_min 1.67
_exptl_absorpt_coefficient_mu 3.169
_exptl_absorpt_correction_T_max 0.8961
_exptl_absorpt_correction_T_min 0.5936
_exptl_absorpt_correction_type integration
_exptl_absorpt_process_details XPREP
_exptl_crystal_colour yellow
_exptl_crystal_density_diffrn 1.830
_exptl_crystal_density_meas ?
_exptl_crystal_density_method 'not measured'
_exptl_crystal_description plate
_exptl_crystal_F_000 676
_exptl_crystal_size_max 0.14
_exptl_crystal_size_mid 0.12
_exptl_crystal_size_min 0.03
_refine_diff_density_max 0.958
_refine_diff_density_min -0.949
_refine_diff_density_rms 0.144
_refine_ls_extinction_method none
_refine_ls_goodness_of_fit_ref 0.984
_refine_ls_hydrogen_treatment 'NH free with SADI, rigid methyls, others riding'
_refine_ls_matrix_type full
_refine_ls_number_parameters 269
_refine_ls_number_reflns 6424
_refine_ls_number_restraints 1
_refine_ls_restrained_S_all 0.984
_refine_ls_R_factor_all 0.0766
_refine_ls_R_factor_gt 0.0434
_refine_ls_shift/su_max 0.000
_refine_ls_shift/su_mean 0.000
_refine_ls_structure_factor_coef Fsqd
_refine_ls_weighting_details 'calc w=1/[\s^2^(Fo^2^)+(0.0235P)^2^] where P=(Fo^2^+2Fc^2^)/3'
_refine_ls_weighting_scheme calc
_refine_ls_wR_factor_gt 0.0665
_refine_ls_wR_factor_ref 0.0721
_reflns_number_gt 4299
_reflns_number_total 6424
_reflns_threshold_expression >2sigma(I)
_cod_data_source_file om800205g-file006.cif
_cod_data_source_block cuenta
_cod_depositor_comments
;
The following automatic conversions were performed:

'_symmetry_cell_setting' value 'Triclinic' changed to 'triclinic'
according to /home/saulius/struct/CIF-dictionaries/cif_core.dic
dictionary named 'cif_core.dic' version 2.4.1 from 2010-06-29.

Automatic conversion script
Id: cif_fix_values 1715 2011-07-08 13:25:40Z adriana 

The following automatic conversions were performed:

'_exptl_crystal_density_meas' value 'not measured' was changed to '?'
- the value is perceived as not measured.

Automatic conversion script
Id: cif_fix_values 3008 2015-01-20 13:52:24Z robertas 
;
_cod_original_cell_volume 1273.28(18)
_cod_database_code 4071515

loop_
_symmetry_equiv_pos_as_xyz
'x, y, z'
'-x, -y, -z'

loop_
_atom_site_label
_atom_site_type_symbol
_atom_site_fract_x
_atom_site_fract_y
_atom_site_fract_z
_atom_site_U_iso_or_equiv
_atom_site_adp_type
_atom_site_occupancy
_atom_site_symmetry_multiplicity
_atom_site_calc_flag
_atom_site_refinement_flags
Pd Pd 0.12598(3) 0.28977(4) 0.27913(3) 0.02306(8) Uani 1 1 d .
I1 I 0.23921(3) 0.09312(3) 0.24070(2) 0.03066(9) Uani 1 1 d .
I2 I 0.03274(3) 0.50203(3) 0.33020(3) 0.03701(10) Uani 1 1 d .
N1 N 0.2522(3) 0.3765(4) 0.1077(3) 0.0200(7) Uani 1 1 d D
H01 H 0.313(3) 0.434(3) 0.095(3) 0.008(10) Uiso 1 1 d D
N2 N 0.5415(4) 0.3848(4) 0.1211(3) 0.0240(8) Uani 1 1 d D
H02 H 0.535(4) 0.435(4) 0.090(3) 0.025(13) Uiso 1 1 d D
N3 N -0.1110(4) 0.1381(4) 0.3835(3) 0.0344(9) Uani 1 1 d .
C1 C 0.4118(4) 0.4690(4) 0.2740(3) 0.0186(9) Uani 1 1 d .
C2 C 0.5384(4) 0.4640(4) 0.2341(3) 0.0205(9) Uani 1 1 d .
C3 C 0.6667(4) 0.5376(5) 0.3040(4) 0.0310(11) Uani 1 1 d .
H3 H 0.7517 0.5329 0.2766 0.037 Uiso 1 1 calc R
C4 C 0.6722(5) 0.6175(5) 0.4128(4) 0.0336(11) Uani 1 1 d .
H4 H 0.7606 0.6663 0.4601 0.040 Uiso 1 1 calc R
C5 C 0.5502(5) 0.6268(5) 0.4529(4) 0.0304(11) Uani 1 1 d .
H5 H 0.5540 0.6852 0.5270 0.036 Uiso 1 1 calc R
C6 C 0.4214(4) 0.5505(4) 0.3844(3) 0.0247(10) Uani 1 1 d .
H6 H 0.3372 0.5538 0.4136 0.030 Uiso 1 1 calc R
C7 C 0.2689(4) 0.3826(4) 0.2070(3) 0.0187(9) Uani 1 1 d .
C8 C 0.1379(4) 0.2829(5) 0.0108(4) 0.0322(11) Uani 1 1 d .
C9 C -0.0040(5) 0.2368(7) 0.0402(4) 0.0603(18) Uani 1 1 d .
H9A H -0.0027 0.1810 0.0840 0.072 Uiso 1 1 calc R
H9B H -0.0736 0.1803 -0.0270 0.072 Uiso 1 1 calc R
H9C H -0.0294 0.3187 0.0829 0.072 Uiso 1 1 calc R
C10 C 0.1842(6) 0.1535(6) -0.0457(5) 0.0622(18) Uani 1 1 d .
H10A H 0.2784 0.1835 -0.0642 0.075 Uiso 1 1 calc R
H10B H 0.1171 0.0896 -0.1128 0.075 Uiso 1 1 calc R
H10C H 0.1865 0.1058 0.0044 0.075 Uiso 1 1 calc R
C11 C 0.1404(8) 0.3592(7) -0.0637(5) 0.096(3) Uani 1 1 d .
H11A H 0.1034 0.4361 -0.0309 0.116 Uiso 1 1 calc R
H11B H 0.0820 0.2949 -0.1348 0.116 Uiso 1 1 calc R
H11C H 0.2377 0.3965 -0.0743 0.116 Uiso 1 1 calc R
C12 C 0.6248(5) 0.2152(5) 0.1608(4) 0.0355(12) Uani 1 1 d .
H12A H 0.7134 0.2763 0.2106 0.043 Uiso 1 1 calc R
H12B H 0.6340 0.1243 0.1184 0.043 Uiso 1 1 calc R
H12C H 0.5484 0.2029 0.2036 0.043 Uiso 1 1 calc R
C13 C 0.5918(4) 0.2799(5) 0.0839(4) 0.0268(10) Uani 1 1 d .
C14 C 0.6163(4) 0.2318(4) -0.0224(3) 0.0256(10) Uani 1 1 d .
H14 H 0.6436 0.1505 -0.0472 0.031 Uiso 1 1 calc R
C15 C 0.6039(4) 0.2947(4) -0.0972(4) 0.0247(9) Uani 1 1 d .
C16 C 0.6597(6) 0.2492(5) -0.2041(4) 0.0407(13) Uani 1 1 d .
H16A H 0.6049 0.2622 -0.2602 0.049 Uiso 1 1 calc R
H16B H 0.6515 0.1505 -0.2279 0.049 Uiso 1 1 calc R
H16C H 0.7590 0.3054 -0.1934 0.049 Uiso 1 1 calc R
C17 C -0.0217(5) 0.1962(5) 0.3503(4) 0.0339(11) Uani 1 1 d .
C18 C -0.2301(5) 0.0597(5) 0.4197(4) 0.0327(11) Uani 1 1 d .
C19 C -0.3448(6) 0.1268(6) 0.4260(5) 0.0539(15) Uani 1 1 d .
H19A H -0.3113 0.2208 0.4837 0.065 Uiso 1 1 calc R
H19B H -0.4293 0.0703 0.4429 0.065 Uiso 1 1 calc R
H19C H -0.3678 0.1323 0.3553 0.065 Uiso 1 1 calc R
C20 C -0.1789(6) 0.0679(6) 0.5309(4) 0.0564(16) Uani 1 1 d .
H20A H -0.1009 0.0301 0.5264 0.068 Uiso 1 1 calc R
H20B H -0.2562 0.0135 0.5560 0.068 Uiso 1 1 calc R
H20C H -0.1463 0.1654 0.5828 0.068 Uiso 1 1 calc R
C21 C -0.2780(7) -0.0888(6) 0.3349(5) 0.071(2) Uani 1 1 d .
H21A H -0.3040 -0.0892 0.2625 0.085 Uiso 1 1 calc R
H21B H -0.3599 -0.1454 0.3544 0.085 Uiso 1 1 calc R
H21C H -0.2012 -0.1279 0.3329 0.085 Uiso 1 1 calc R
O O 0.5549(3) 0.3938(3) -0.0755(2) 0.0260(7) Uani 1 1 d .

loop_
_atom_site_aniso_label
_atom_site_aniso_U_11
_atom_site_aniso_U_22
_atom_site_aniso_U_33
_atom_site_aniso_U_23
_atom_site_aniso_U_13
_atom_site_aniso_U_12
Pd 0.01871(17) 0.02450(18) 0.02408(18) 0.00972(14) 0.00661(13) 0.00354(13)
I1 0.03768(18) 0.02326(16) 0.02936(17) 0.00917(13) 0.00133(13) 0.00950(14)
I2 0.02570(17) 0.0393(2) 0.0434(2) 0.00807(16) 0.00899(14) 0.01664(14)
N1 0.0166(18) 0.0198(19) 0.0211(19) 0.0075(16) 0.0025(14) 0.0032(15)
N2 0.0228(19) 0.029(2) 0.031(2) 0.0187(18) 0.0109(16) 0.0136(17)
N3 0.032(2) 0.037(2) 0.037(2) 0.018(2) 0.0163(18) 0.0082(19)
C1 0.020(2) 0.018(2) 0.017(2) 0.0075(17) 0.0021(16) 0.0042(17)
C2 0.021(2) 0.019(2) 0.022(2) 0.0094(18) 0.0027(17) 0.0055(17)
C3 0.018(2) 0.034(3) 0.041(3) 0.016(2) 0.0000(19) 0.006(2)
C4 0.024(2) 0.035(3) 0.034(3) 0.013(2) -0.009(2) 0.001(2)
C5 0.029(2) 0.034(3) 0.023(2) 0.009(2) -0.0018(19) 0.006(2)
C6 0.023(2) 0.026(2) 0.025(2) 0.011(2) 0.0041(18) 0.0054(19)
C7 0.017(2) 0.018(2) 0.023(2) 0.0067(18) 0.0039(16) 0.0083(17)
C8 0.019(2) 0.041(3) 0.030(3) 0.013(2) -0.0060(19) 0.003(2)
C9 0.025(3) 0.083(5) 0.034(3) -0.001(3) -0.005(2) -0.006(3)
C10 0.044(3) 0.063(4) 0.045(4) -0.013(3) -0.006(3) 0.015(3)
C11 0.090(5) 0.091(5) 0.080(5) 0.057(5) -0.055(4) -0.030(4)
C12 0.038(3) 0.042(3) 0.039(3) 0.022(2) 0.012(2) 0.022(2)
C13 0.017(2) 0.028(2) 0.037(3) 0.014(2) 0.0094(19) 0.0070(19)
C14 0.027(2) 0.024(2) 0.031(3) 0.012(2) 0.0124(19) 0.0139(19)
C15 0.021(2) 0.022(2) 0.029(2) 0.007(2) 0.0093(18) 0.0065(18)
C16 0.062(3) 0.040(3) 0.033(3) 0.016(2) 0.026(2) 0.031(3)
C17 0.034(3) 0.035(3) 0.027(3) 0.012(2) 0.008(2) 0.005(2)
C18 0.036(3) 0.032(3) 0.035(3) 0.020(2) 0.019(2) 0.006(2)
C19 0.046(3) 0.054(4) 0.077(4) 0.034(3) 0.025(3) 0.024(3)
C20 0.060(4) 0.072(4) 0.054(4) 0.044(3) 0.021(3) 0.019(3)
C21 0.074(5) 0.048(4) 0.078(5) 0.019(3) 0.042(4) 0.003(3)
O 0.0284(16) 0.0266(17) 0.0328(18) 0.0165(14) 0.0128(13) 0.0157(14)

loop_
_atom_type_symbol
_atom_type_description
_atom_type_scat_dispersion_real
_atom_type_scat_dispersion_imag
_atom_type_scat_source
C C 0.0033 0.0016 'International Tables Vol C Tables 4.2.6.8 and 6.1.1.4'
H H 0.0000 0.0000 'International Tables Vol C Tables 4.2.6.8 and 6.1.1.4'
N N 0.0061 0.0033 'International Tables Vol C Tables 4.2.6.8 and 6.1.1.4'
O O 0.0106 0.0060 'International Tables Vol C Tables 4.2.6.8 and 6.1.1.4'
Pd Pd -0.9988 1.0072 'International Tables Vol C Tables 4.2.6.8 and 6.1.1.4'
I I -0.4742 1.8119 'International Tables Vol C Tables 4.2.6.8 and 6.1.1.4'

loop_
_geom_angle_atom_site_label_1
_geom_angle_atom_site_label_2
_geom_angle_atom_site_label_3
_geom_angle
C7 Pd C17 178.84(18)
C7 Pd I1 89.46(11)
C17 Pd I1 91.29(14)
C7 Pd I2 88.71(11)
C17 Pd I2 90.62(14)
I1 Pd I2 174.902(18)
C7 N1 C8 131.5(4)
C13 N2 C2 126.7(4)
C17 N3 C18 176.7(5)
C6 C1 C2 117.5(4)
C6 C1 C7 118.8(4)
C2 C1 C7 123.5(3)
C3 C2 C1 120.1(4)
C3 C2 N2 117.4(4)
C1 C2 N2 122.4(3)
C4 C3 C2 120.7(4)
C5 C4 C3 120.1(4)
C4 C5 C6 119.5(4)
C5 C6 C1 121.9(4)
N1 C7 C1 115.8(3)
N1 C7 Pd 127.1(3)
C1 C7 Pd 117.0(3)
C9 C8 C11 112.3(5)
C9 C8 N1 114.1(4)
C11 C8 N1 106.8(4)
C9 C8 C10 109.1(4)
C11 C8 C10 109.4(5)
N1 C8 C10 104.7(4)
N2 C13 C14 121.1(4)
N2 C13 C12 118.8(4)
C14 C13 C12 120.1(4)
C13 C14 C15 124.5(4)
O C15 C14 122.2(4)
O C15 C16 118.2(4)
C14 C15 C16 119.5(4)
N3 C17 Pd 175.2(4)
N3 C18 C20 107.9(4)
N3 C18 C21 106.3(4)
C20 C18 C21 111.8(5)
N3 C18 C19 108.1(4)
C20 C18 C19 110.5(4)
C21 C18 C19 112.0(5)

loop_
_geom_bond_atom_site_label_1
_geom_bond_atom_site_label_2
_geom_bond_distance
Pd C7 1.991(4)
Pd C17 2.014(5)
Pd I1 2.6076(5)
Pd I2 2.6164(5)
N1 C7 1.293(5)
N1 C8 1.502(5)
N2 C13 1.323(6)
N2 C2 1.440(5)
N3 C17 1.141(5)
N3 C18 1.462(5)
C1 C6 1.392(5)
C1 C2 1.407(5)
C1 C7 1.497(5)
C2 C3 1.388(5)
C3 C4 1.378(6)
C4 C5 1.372(6)
C5 C6 1.386(6)
C8 C9 1.486(6)
C8 C11 1.496(7)
C8 C10 1.552(7)
C12 C13 1.503(6)
C13 C14 1.375(6)
C14 C15 1.409(6)
C15 O 1.258(5)
C15 C16 1.514(6)
C18 C20 1.500(6)
C18 C21 1.517(7)
C18 C19 1.523(7)

loop_
_geom_hbond_atom_site_label_D
_geom_hbond_atom_site_label_H
_geom_hbond_atom_site_label_A
_geom_hbond_distance_DH
_geom_hbond_distance_HA
_geom_hbond_distance_DA
_geom_hbond_angle_DHA
_geom_hbond_site_symmetry_A
N1 H01 O 0.81(3) 2.07(3) 2.863(4) 168(4) 2_665
N2 H02 O 0.81(3) 2.10(4) 2.647(4) 125(4) .
N2 H02 O 0.81(3) 2.35(3) 3.072(5) 149(4) 2_665
